data_2102400
loop_
_publ_author_name
'Marsh, Richard E.'

_publ_section_title
;
 Space group <i>Cc</i>: an update
;
_journal_issue 2
_journal_name_full 'Acta Crystallographica Section B'
_journal_page_first 252
_journal_page_last 253
_journal_paper_doi 10.1107/S0108768104003878
_journal_volume 60
_journal_year 2004
_chemical_formula_moiety 'C24 H22 N2 O5 Cu'
_chemical_formula_sum 'C24 H22 Cu N2 O5'
_space_group_crystal_system orthorhombic
_space_group_IT_number 43
_symmetry_space_group_name_H-M 'F d d 2'
_audit_creation_method CRYM
_cell_angle_alpha 90
_cell_angle_beta 90
_cell_angle_gamma 90
_cell_formula_units_Z 8
_cell_length_a 15.8790
_cell_length_b 45.7750
_cell_length_c 6.0780
_cell_volume 4417.863
_cod_data_source_file bk0142.cif
_cod_data_source_block PTBCUM11
_cod_depositor_comments
;
 Adding the _cell_formula_units_Z data item.

 Antanas Vaitkus,
 2017-08-05

  Added moiety chemical formula from Marsh (2004) paper.
  The summary chemical formula is calculated from moiety formula using
  AdHocParser
  (svn://www.crystallography.net/cod-tools/trunk/Formulae/AdHocParser.yp,
  revision 1441.)

  Andrius Merkys
  2013-11-11
;
_cod_original_sg_symbol_H-M Fdd2
_cod_database_code 2102400

loop_
_atom_site_label
_atom_site_type_symbol
_atom_site_fract_x
_atom_site_fract_y
_atom_site_fract_z
Cu Cu 0.00000 0.00000 0.59500
O1 O -0.05360 -0.03815 0.59935
O3 O 0.00000 0.00000 0.96560
N1 N 0.11345 -0.02012 0.56023
O4 O -0.03770 -0.04608 0.23908
C1 C -0.05385 -0.05420 0.42760
C3 C -0.07775 -0.08570 0.46760
C4 C -0.07290 -0.09702 0.67572
C5 C -0.09185 -0.12630 0.71215
C6 C -0.11765 -0.14370 0.54575
C7 C -0.12265 -0.13255 0.33755
C8 C -0.10135 -0.10360 0.29915
C15 C 0.16030 -0.01550 0.38265
C16 C 0.23955 -0.02822 0.35157
C17 C 0.26855 -0.04600 0.51675
C18 C 0.22080 -0.05133 0.70028
C19 C 0.14270 -0.03790 0.71405
